data_2211801
loop_
_publ_author_name
'Banister, Samuel D.'
'Clegg, Jack K.'
'Coster, Mark J.'
'Jolliffe, Katrina A. '
'Kassiou, Michael'

_publ_section_title
(1<i>R</i>,2<i>S</i>,3<i>R</i>,6<i>S</i>,7<i>R</i>,8<i>S</i>)-Tricyclo[6.2.1.0^2,7^]undeca-4,9-diene-3,6-diol
_journal_coeditor_code ER2024
_journal_issue 1
_journal_name_full 'Acta Crystallographica Section E'
_journal_page_first o92
_journal_page_last o93
_journal_paper_doi 10.1107/S1600536806051002
_journal_volume 63
_journal_year 2007
_chemical_formula_iupac 'C11 H14 O2'
_chemical_formula_moiety 'C11 H14 O2'
_chemical_formula_sum 'C11 H14 O2'
_chemical_formula_weight 178.22
_chemical_name_systematic
;
(1R,2S,3R,6S,7R,8S)-Tricyclo[6.2.1.0^2,7^]undeca-4,9-diene-3,6-diol
;
_space_group_IT_number 29
_symmetry_cell_setting orthorhombic
_symmetry_space_group_name_Hall 'P 2c -2ac'
_symmetry_space_group_name_H-M 'P c a 21'
_atom_sites_solution_hydrogens geom
_atom_sites_solution_primary direct
_atom_sites_solution_secondary difmap
_audit_creation_method SHELXL-97
_cell_angle_alpha 90.00
_cell_angle_beta 90.00
_cell_angle_gamma 90.00
_cell_formula_units_Z 8
_cell_length_a 12.5265(15)
_cell_length_b 10.7003(13)
_cell_length_c 13.9454(13)
_cell_measurement_reflns_used 782
_cell_measurement_temperature 150(2)
_cell_measurement_theta_max 30.88
_cell_measurement_theta_min 3.76
_cell_volume 1869.2(4)
_computing_cell_refinement 'SAINT (Bruker--Nonius, 2003)'
_computing_data_collection 'APEX (Bruker--Nonius, 2003)'
_computing_data_reduction 'SAINT and XPREP (Bruker--Nonius, 2003)'
_computing_molecular_graphics
;
ORTEP-3 (Farrugia, 1997), WinGX-32 (Farrugia, 1999),
POV-Ray 3.5 (Cason, 2002) and WebLab ViewerPro 3.7 (Molecular
Simulations,
2000)
;
_computing_publication_material 'enCIFer (Version 1.1; Allen <i>et al.</i>,  2004)'
_computing_structure_refinement 'SHELXL97 (Sheldrick, 1997)'
_computing_structure_solution 'SIR97 (Altomare <i>et al.</i>,  1999)'
_diffrn_ambient_temperature 150(2)
_diffrn_measured_fraction_theta_full 0.996
_diffrn_measured_fraction_theta_max 0.996
_diffrn_measurement_device_type 'Bruker--Nonius APEXII-FR591'
_diffrn_measurement_method '\w and \f'
_diffrn_radiation_monochromator graphite
_diffrn_radiation_source 'rotating anode'
_diffrn_radiation_type MoK\a
_diffrn_radiation_wavelength 0.71073
_diffrn_reflns_av_R_equivalents 0.0630
_diffrn_reflns_av_sigmaI/netI 0.0644
_diffrn_reflns_limit_h_max 15
_diffrn_reflns_limit_h_min -19
_diffrn_reflns_limit_k_max 16
_diffrn_reflns_limit_k_min -13
_diffrn_reflns_limit_l_max 21
_diffrn_reflns_limit_l_min -21
_diffrn_reflns_number 21673
_diffrn_reflns_theta_full 32.65
_diffrn_reflns_theta_max 32.65
_diffrn_reflns_theta_min 2.50
_diffrn_standards_interval_count 0
_diffrn_standards_interval_time 0
_diffrn_standards_number 0
_exptl_absorpt_coefficient_mu 0.086
_exptl_absorpt_correction_T_max 0.9900
_exptl_absorpt_correction_T_min 0.766
_exptl_absorpt_correction_type multi-scan
_exptl_absorpt_process_details '(SADABS; Sheldrick, 2002)'
_exptl_crystal_colour colourless
_exptl_crystal_density_diffrn 1.267
_exptl_crystal_density_method 'not measured'
_exptl_crystal_description prism
_exptl_crystal_F_000 768
_exptl_crystal_size_max 0.30
_exptl_crystal_size_mid 0.28
_exptl_crystal_size_min 0.12
_refine_diff_density_max 0.314
_refine_diff_density_min -0.276
_refine_ls_extinction_method none
_refine_ls_goodness_of_fit_ref 1.027
_refine_ls_hydrogen_treatment mixed
_refine_ls_matrix_type full
_refine_ls_number_parameters 247
_refine_ls_number_reflns 3539
_refine_ls_number_restraints 1
_refine_ls_restrained_S_all 1.027
_refine_ls_R_factor_all 0.0736
_refine_ls_R_factor_gt 0.0516
_refine_ls_shift/su_max 0.000
_refine_ls_shift/su_mean 0.000
_refine_ls_structure_factor_coef Fsqd
_refine_ls_weighting_details 'calc w=1/[\s^2^(Fo^2^)+(0.0599P)^2^+0.0703P] where P=(Fo^2^+2Fc^2^)/3'
_refine_ls_weighting_scheme calc
_refine_ls_wR_factor_gt 0.1089
_refine_ls_wR_factor_ref 0.1182
_reflns_number_gt 2747
_reflns_number_total 3539
_reflns_threshold_expression I>2\s(I)
_cod_data_source_file er2024.cif
_cod_data_source_block I
_cod_database_code 2211801
_cod_database_fobs_code 2211801

loop_
_symmetry_equiv_pos_as_xyz
'x, y, z'
'-x, -y, z+1/2'
'-x+1/2, y, z+1/2'
'x+1/2, -y, z'

loop_
_atom_site_type_symbol
_atom_site_label
_atom_site_fract_x
_atom_site_fract_y
_atom_site_fract_z
_atom_site_U_iso_or_equiv
_atom_site_adp_type
_atom_site_calc_flag
_atom_site_refinement_flags
_atom_site_occupancy
C C1 0.72941(15) 0.54259(18) 0.30629(13) 0.0170(4) Uani d . 1
H H1 0.7804 0.4818 0.2768 0.020 Uiso calc R 1
C C2 0.62560(16) 0.5337(2) 0.25284(13) 0.0214(4) Uani d . 1
H H2 0.6132 0.5884 0.2003 0.026 Uiso calc R 1
C C3 0.55117(17) 0.4523(2) 0.27667(14) 0.0234(4) Uani d . 1
H H3 0.4867 0.4501 0.2409 0.028 Uiso calc R 1
C C4 0.56511(15) 0.36320(19) 0.35829(13) 0.0165(4) Uani d . 1
H H4 0.6046 0.2887 0.3336 0.020 Uiso calc R 1
C C5 0.62953(16) 0.41745(19) 0.44161(13) 0.0179(4) Uani d . 1
H H5 0.6640 0.3457 0.4756 0.021 Uiso calc R 1
C C6 0.72023(15) 0.51143(18) 0.41380(13) 0.0160(4) Uani d . 1
H H6 0.7897 0.4740 0.4345 0.019 Uiso calc R 1
C C7 0.56524(19) 0.4935(2) 0.51834(17) 0.0302(5) Uani d . 1
H H7 0.5162 0.4434 0.5599 0.036 Uiso calc R 1
C C8 0.6598(2) 0.5561(2) 0.57037(14) 0.0313(5) Uani d . 1
H H8A 0.6371 0.6127 0.6227 0.038 Uiso calc R 1
H H8B 0.7131 0.4953 0.5942 0.038 Uiso calc R 1
C C9 0.69722(16) 0.62626(19) 0.48060(13) 0.0187(4) Uani d . 1
H H9 0.7582 0.6853 0.4902 0.022 Uiso calc R 1
C C10 0.59376(18) 0.6849(2) 0.44797(17) 0.0261(5) Uani d . 1
H H10 0.5856 0.7633 0.4169 0.031 Uiso calc R 1
C C11 0.51623(19) 0.6056(2) 0.4710(2) 0.0349(6) Uani d . 1
H H11 0.4422 0.6178 0.4595 0.042 Uiso calc R 1
C C12 0.68280(15) -0.10642(19) 0.63270(14) 0.0181(4) Uani d . 1
H H12 0.6343 -0.1769 0.6149 0.022 Uiso calc R 1
C C13 0.69617(17) -0.02617(19) 0.54562(13) 0.0209(4) Uani d . 1
H H13 0.7590 -0.0330 0.5079 0.025 Uiso calc R 1
C C14 0.62081(17) 0.0543(2) 0.52095(14) 0.0217(4) Uani d . 1
H H14 0.6290 0.1038 0.4649 0.026 Uiso calc R 1
C C15 0.52274(16) 0.0673(2) 0.58135(14) 0.0200(4) Uani d . 1
H H15 0.4741 -0.0035 0.5647 0.024 Uiso calc R 1
C C16 0.54486(17) 0.0598(2) 0.68989(14) 0.0222(4) Uani d . 1
H H16 0.4768 0.0351 0.7222 0.027 Uiso calc R 1
C C17 0.63195(16) -0.0383(2) 0.71807(14) 0.0209(4) Uani d . 1
H H17 0.5974 -0.1026 0.7599 0.025 Uiso calc R 1
C C18 0.5865(2) 0.1822(2) 0.73985(16) 0.0336(6) Uani d . 1
H H18 0.5329 0.2506 0.7476 0.040 Uiso calc R 1
C C19 0.6290(2) 0.1239(3) 0.83401(17) 0.0425(7) Uani d . 1
H H19A 0.6631 0.1859 0.8769 0.051 Uiso calc R 1
H H19B 0.5740 0.0758 0.8692 0.051 Uiso calc R 1
C C20 0.71012(19) 0.0400(2) 0.78214(15) 0.0310(5) Uani d . 1
H H20 0.7586 -0.0095 0.8245 0.037 Uiso calc R 1
C C21 0.7641(2) 0.1359(2) 0.71871(19) 0.0352(6) Uani d . 1
H H21 0.8370 0.1361 0.7000 0.042 Uiso calc R 1
C C22 0.6910(2) 0.2195(2) 0.69408(19) 0.0377(6) Uani d . 1
H H22 0.7023 0.2905 0.6545 0.045 Uiso calc R 1
O O1 0.77176(12) 0.66658(13) 0.29236(10) 0.0213(3) Uani d . 1
O O2 0.46118(11) 0.32170(15) 0.38876(11) 0.0240(3) Uani d . 1
O O3 0.78382(11) -0.15982(14) 0.65897(11) 0.0219(3) Uani d . 1
O O4 0.46856(12) 0.18158(15) 0.55625(11) 0.0253(3) Uani d . 1
H H1O 0.830(2) 0.671(2) 0.326(2) 0.038 Uiso d . 1
H H2O 0.468(2) 0.281(3) 0.437(2) 0.038 Uiso d . 1
H H3O 0.773(2) -0.219(2) 0.704(2) 0.038 Uiso d . 1
H H4O 0.412(2) 0.176(3) 0.584(2) 0.038 Uiso d . 1

loop_
_atom_site_aniso_label
_atom_site_aniso_U_11
_atom_site_aniso_U_22
_atom_site_aniso_U_33
_atom_site_aniso_U_12
_atom_site_aniso_U_13
_atom_site_aniso_U_23
C1 0.0185(9) 0.0183(9) 0.0144(7) -0.0026(8) 0.0008(6) 0.0003(7)
C2 0.0223(10) 0.0293(11) 0.0124(7) -0.0043(9) -0.0051(7) 0.0044(8)
C3 0.0227(10) 0.0321(12) 0.0152(8) -0.0056(9) -0.0066(7) 0.0030(8)
C4 0.0145(8) 0.0189(10) 0.0161(7) -0.0029(7) -0.0015(6) 0.0014(7)
C5 0.0222(10) 0.0164(9) 0.0151(7) -0.0041(8) -0.0014(7) 0.0023(7)
C6 0.0161(9) 0.0176(10) 0.0143(7) 0.0001(7) -0.0036(6) 0.0024(7)
C7 0.0376(12) 0.0276(12) 0.0255(9) -0.0177(10) 0.0145(9) -0.0090(9)
C8 0.0520(15) 0.0265(12) 0.0155(9) -0.0150(11) 0.0017(9) -0.0016(8)
C9 0.0213(9) 0.0205(10) 0.0142(7) -0.0043(8) -0.0006(7) -0.0008(7)
C10 0.0260(11) 0.0222(11) 0.0301(10) 0.0024(9) 0.0006(8) -0.0085(9)
C11 0.0213(11) 0.0325(14) 0.0508(15) -0.0006(10) 0.0088(10) -0.0184(12)
C12 0.0194(10) 0.0160(10) 0.0189(8) 0.0024(8) 0.0011(7) -0.0002(7)
C13 0.0243(10) 0.0217(10) 0.0167(8) 0.0012(9) 0.0044(7) -0.0009(8)
C14 0.0266(10) 0.0245(11) 0.0140(8) -0.0005(9) 0.0017(7) 0.0017(8)
C15 0.0214(10) 0.0188(10) 0.0199(8) -0.0009(8) -0.0008(7) 0.0036(7)
C16 0.0203(10) 0.0275(11) 0.0188(9) 0.0091(8) 0.0037(7) 0.0056(8)
C17 0.0239(10) 0.0225(10) 0.0163(8) 0.0049(8) 0.0031(7) 0.0056(8)
C18 0.0444(14) 0.0327(13) 0.0237(10) 0.0191(11) -0.0070(10) -0.0073(9)
C19 0.0592(17) 0.0476(16) 0.0208(10) 0.0267(14) -0.0081(11) -0.0112(11)
C20 0.0381(13) 0.0349(13) 0.0201(9) 0.0161(10) -0.0072(9) -0.0087(9)
C21 0.0363(14) 0.0316(13) 0.0378(12) -0.0056(11) -0.0116(11) -0.0109(11)
C22 0.0549(17) 0.0222(12) 0.0360(12) -0.0039(11) -0.0130(12) -0.0079(10)
O1 0.0196(7) 0.0239(8) 0.0204(7) -0.0068(6) -0.0030(5) 0.0056(6)
O2 0.0170(7) 0.0284(9) 0.0266(7) -0.0057(6) -0.0041(6) 0.0107(7)
O3 0.0199(7) 0.0206(8) 0.0252(7) 0.0050(6) 0.0043(6) 0.0056(6)
O4 0.0204(7) 0.0285(8) 0.0270(7) 0.0052(7) 0.0025(6) 0.0113(7)

loop_
_atom_type_symbol
_atom_type_description
_atom_type_scat_dispersion_real
_atom_type_scat_dispersion_imag
_atom_type_scat_source
C C 0.0033 0.0016 'International Tables Vol C Tables 4.2.6.8 and 6.1.1.4'
H H 0.0000 0.0000 'International Tables Vol C Tables 4.2.6.8 and 6.1.1.4'
O O 0.0106 0.0060 'International Tables Vol C Tables 4.2.6.8 and 6.1.1.4'

loop_
_geom_angle_atom_site_label_1
_geom_angle_atom_site_label_2
_geom_angle_atom_site_label_3
_geom_angle
O1 C1 C2 108.05(16)
O1 C1 C6 110.96(15)
C2 C1 C6 113.88(16)
O1 C1 H1 107.9
C2 C1 H1 107.9
C6 C1 H1 107.9
C3 C2 C1 121.92(18)
C3 C2 H2 119.0
C1 C2 H2 119.0
C2 C3 C4 122.05(18)
C2 C3 H3 119.0
C4 C3 H3 119.0
O2 C4 C3 108.41(16)
O2 C4 C5 111.72(16)
C3 C4 C5 113.47(16)
O2 C4 H4 107.7
C3 C4 H4 107.7
C5 C4 H4 107.7
C4 C5 C6 116.01(15)
C4 C5 C7 116.41(17)
C6 C5 C7 102.03(16)
C4 C5 H5 107.3
C6 C5 H5 107.3
C7 C5 H5 107.3
C1 C6 C5 115.73(15)
C1 C6 C9 114.98(16)
C5 C6 C9 102.86(15)
C1 C6 H6 107.6
C5 C6 H6 107.6
C9 C6 H6 107.6
C11 C7 C8 100.03(18)
C11 C7 C5 108.99(19)
C8 C7 C5 98.74(18)
C11 C7 H7 115.6
C8 C7 H7 115.6
C5 C7 H7 115.6
C9 C8 C7 93.62(16)
C9 C8 H8A 113.0
C7 C8 H8A 113.0
C9 C8 H8B 113.0
C7 C8 H8B 113.0
H8A C8 H8B 110.4
C10 C9 C8 100.80(18)
C10 C9 C6 107.70(16)
C8 C9 C6 99.06(16)
C10 C9 H9 115.7
C8 C9 H9 115.7
C6 C9 H9 115.7
C11 C10 C9 106.8(2)
C11 C10 H10 126.6
C9 C10 H10 126.6
C10 C11 C7 108.5(2)
C10 C11 H11 125.7
C7 C11 H11 125.7
O3 C12 C13 109.68(16)
O3 C12 C17 110.91(16)
C13 C12 C17 113.81(16)
O3 C12 H12 107.4
C13 C12 H12 107.4
C17 C12 H12 107.4
C14 C13 C12 120.29(18)
C14 C13 H13 119.9
C12 C13 H13 119.9
C13 C14 C15 120.01(18)
C13 C14 H14 120.0
C15 C14 H14 120.0
O4 C15 C14 109.21(16)
O4 C15 C16 111.55(17)
C14 C15 C16 113.61(17)
O4 C15 H15 107.4
C14 C15 H15 107.4
C16 C15 H15 107.4
C15 C16 C17 114.03(17)
C15 C16 C18 116.85(18)
C17 C16 C18 102.49(17)
C15 C16 H16 107.7
C17 C16 H16 107.7
C18 C16 H16 107.7
C12 C17 C16 114.42(16)
C12 C17 C20 115.89(17)
C16 C17 C20 102.69(17)
C12 C17 H17 107.8
C16 C17 H17 107.8
C20 C17 H17 107.8
C22 C18 C19 99.6(2)
C22 C18 C16 108.69(18)
C19 C18 C16 98.88(19)
C22 C18 H18 115.8
C19 C18 H18 115.8
C16 C18 H18 115.8
C20 C19 C18 93.63(18)
C20 C19 H19A 113.0
C18 C19 H19A 113.0
C20 C19 H19B 113.0
C18 C19 H19B 113.0
H19A C19 H19B 110.4
C21 C20 C19 100.1(2)
C21 C20 C17 107.95(17)
C19 C20 C17 99.64(19)
C21 C20 H20 115.7
C19 C20 H20 115.7
C17 C20 H20 115.7
C22 C21 C20 107.4(2)
C22 C21 H21 126.3
C20 C21 H21 126.3
C21 C22 C18 108.1(2)
C21 C22 H22 125.9
C18 C22 H22 125.9
C1 O1 H1O 106.7(18)
C4 O2 H2O 108.2(19)
C12 O3 H3O 108.9(17)
C15 O4 H4O 104(2)

loop_
_geom_bond_atom_site_label_1
_geom_bond_atom_site_label_2
_geom_bond_distance
_geom_bond_publ_flag
C1 O1 1.442(2) y
C1 C2 1.502(3) ?
C1 C6 1.540(3) ?
C1 H1 1.0000 ?
C2 C3 1.319(3) y
C2 H2 0.9500 ?
C3 C4 1.495(3) ?
C3 H3 0.9500 ?
C4 O2 1.440(2) y
C4 C5 1.529(3) ?
C4 H4 1.0000 ?
C5 C6 1.566(3) ?
C5 C7 1.567(3) ?
C5 H5 1.0000 ?
C6 C9 1.569(3) ?
C6 H6 1.0000 ?
C7 C11 1.500(4) ?
C7 C8 1.542(3) ?
C7 H7 1.0000 ?
C8 C9 1.533(3) ?
C8 H8A 0.9900 ?
C8 H8B 0.9900 ?
C9 C10 1.510(3) ?
C9 H9 1.0000 ?
C10 C11 1.329(3) y
C10 H10 0.9500 ?
C11 H11 0.9500 ?
C12 O3 1.436(2) y
C12 C13 1.497(3) ?
C12 C17 1.534(3) ?
C12 H12 1.0000 ?
C13 C14 1.323(3) y
C13 H13 0.9500 ?
C14 C15 1.496(3) ?
C14 H14 0.9500 ?
C15 O4 1.441(2) y
C15 C16 1.541(3) ?
C15 H15 1.0000 ?
C16 C17 1.564(3) ?
C16 C18 1.572(3) ?
C16 H16 1.0000 ?
C17 C20 1.569(3) ?
C17 H17 1.0000 ?
C18 C22 1.509(4) ?
C18 C19 1.548(3) ?
C18 H18 1.0000 ?
C19 C20 1.536(3) ?
C19 H19A 0.9900 ?
C19 H19B 0.9900 ?
C20 C21 1.514(4) ?
C20 H20 1.0000 ?
C21 C22 1.326(4) y
C21 H21 0.9500 ?
C22 H22 0.9500 ?
O1 H1O 0.87(3) ?
O2 H2O 0.81(3) ?
O3 H3O 0.90(3) ?
O4 H4O 0.80(3) ?

loop_
_geom_hbond_atom_site_label_D
_geom_hbond_atom_site_label_H
_geom_hbond_atom_site_label_A
_geom_hbond_site_symmetry_A
_geom_hbond_distance_DH
_geom_hbond_distance_HA
_geom_hbond_distance_DA
_geom_hbond_angle_DHA
O1 H1O O2 4_565 0.87(3) 1.86(3) 2.730(2) 175(3)
O3 H3O O1 3_645 0.90(3) 1.82(3) 2.720(2) 171(3)
O4 H4O O3 4_455 0.80(3) 1.93(3) 2.731(2) 175(3)
O2 H2O O4 . 0.81(3) 1.97(3) 2.777(2) 174(3)

loop_
_geom_torsion_atom_site_label_1
_geom_torsion_atom_site_label_2
_geom_torsion_atom_site_label_3
_geom_torsion_atom_site_label_4
_geom_torsion
O1 C1 C2 C3 -156.2(2)
C6 C1 C2 C3 -32.4(3)
C1 C2 C3 C4 -0.1(3)
C2 C3 C4 O2 158.8(2)
C2 C3 C4 C5 34.1(3)
O2 C4 C5 C6 -156.38(17)
C3 C4 C5 C6 -33.5(3)
O2 C4 C5 C7 -36.3(2)
C3 C4 C5 C7 86.6(2)
O1 C1 C6 C5 151.00(16)
C2 C1 C6 C5 28.8(3)
O1 C1 C6 C9 31.2(2)
C2 C1 C6 C9 -91.0(2)
C4 C5 C6 C1 3.0(3)
C7 C5 C6 C1 -124.59(19)
C4 C5 C6 C9 129.22(17)
C7 C5 C6 C9 1.63(19)
C4 C5 C7 C11 -62.5(2)
C6 C5 C7 C11 64.9(2)
C4 C5 C7 C8 -166.32(17)
C6 C5 C7 C8 -39.0(2)
C11 C7 C8 C9 -49.6(2)
C5 C7 C8 C9 61.56(19)
C7 C8 C9 C10 49.8(2)
C7 C8 C9 C6 -60.31(18)
C1 C6 C9 C10 58.8(2)
C5 C6 C9 C10 -67.92(19)
C1 C6 C9 C8 163.26(17)
C5 C6 C9 C8 36.56(19)
C8 C9 C10 C11 -33.1(2)
C6 C9 C10 C11 70.1(2)
C9 C10 C11 C7 -0.3(3)
C8 C7 C11 C10 33.3(2)
C5 C7 C11 C10 -69.6(2)
O3 C12 C13 C14 -164.68(19)
C17 C12 C13 C14 -39.8(3)
C12 C13 C14 C15 1.3(3)
C13 C14 C15 O4 164.07(19)
C13 C14 C15 C16 38.8(3)
O4 C15 C16 C17 -162.26(16)
C14 C15 C16 C17 -38.3(3)
O4 C15 C16 C18 -42.9(2)
C14 C15 C16 C18 81.1(2)
O3 C12 C17 C16 159.78(17)
C13 C12 C17 C16 35.5(3)
O3 C12 C17 C20 40.5(2)
C13 C12 C17 C20 -83.7(2)
C15 C16 C17 C12 2.1(3)
C18 C16 C17 C12 -125.17(19)
C15 C16 C17 C20 128.49(19)
C18 C16 C17 C20 1.2(2)
C15 C16 C18 C22 -60.4(2)
C17 C16 C18 C22 65.1(2)
C15 C16 C18 C19 -163.75(19)
C17 C16 C18 C19 -38.3(2)
C22 C18 C19 C20 -50.3(2)
C16 C18 C19 C20 60.5(2)
C18 C19 C20 C21 50.4(2)
C18 C19 C20 C17 -59.9(2)
C12 C17 C20 C21 58.1(2)
C16 C17 C20 C21 -67.3(2)
C12 C17 C20 C19 162.12(18)
C16 C17 C20 C19 36.7(2)
C19 C20 C21 C22 -33.7(2)
C17 C20 C21 C22 70.0(2)
C20 C21 C22 C18 -0.1(3)
C19 C18 C22 C21 33.5(2)
C16 C18 C22 C21 -69.4(2)
